data_1523776
loop_
_publ_author_name
'Harker, D.'

_publ_section_title
;
 The crystal structure of Ni4 Mo
;
_journal_name_full 'Journal of Applied Physics'
_journal_page_first 315
_journal_page_last 317
_journal_volume 12
_journal_year 1944
_chemical_formula_sum 'Mo Ni4'
_space_group_IT_number 87
_symmetry_space_group_name_Hall '-I 4'
_symmetry_space_group_name_H-M 'I 4/m'
_cell_angle_alpha 90
_cell_angle_beta 90
_cell_angle_gamma 90
_cell_formula_units_Z 2
_cell_length_a 5.72
_cell_length_b 5.72
_cell_length_c 3.564
_cell_volume 116.608
_citation_journal_id_ASTM JAPIAU
_cod_data_source_file Harker_JAPIAU_1944_1231.cif
_cod_data_source_block Mo1Ni4
_cod_original_cell_volume 116.6084
_cod_original_formula_sum 'Mo1 Ni4'
_cod_database_code 1523776

loop_
_symmetry_equiv_pos_as_xyz
x,y,z
-y,x,z
-x,-y,z
y,-x,z
-x,-y,-z
y,-x,-z
x,y,-z
-y,x,-z
x+1/2,y+1/2,z+1/2
-y+1/2,x+1/2,z+1/2
-x+1/2,-y+1/2,z+1/2
y+1/2,-x+1/2,z+1/2
-x+1/2,-y+1/2,-z+1/2
y+1/2,-x+1/2,-z+1/2
x+1/2,y+1/2,-z+1/2
-y+1/2,x+1/2,-z+1/2

loop_
_atom_site_label
_atom_site_type_symbol
_atom_site_fract_x
_atom_site_fract_y
_atom_site_fract_z
_atom_site_occupancy
_atom_site_U_iso_or_equiv
Mo1 Mo 0 0 0 1 0.0
Ni1 Ni 0.2 0.4 0 1 0.0
